data_1503739
loop_
_publ_author_name
'Kim, Hyunwoo'
'Staikova, Mima'
'Lough, Alan J.'
'Chin, Jik'

_publ_section_title
;
 Stereospecific synthesis of alkyl-substituted vicinal diamines from the
 mother diamine: overcoming the &quot;intrinsic barrier&quot; to the
 diaza-Cope rearrangement reaction.
;
_journal_issue 1
_journal_name_full 'Organic letters'
_journal_page_first 157
_journal_page_last 160
_journal_paper_doi 10.1021/ol802496r
_journal_volume 11
_journal_year 2009
_chemical_absolute_configuration rm
_chemical_formula_sum 'C28 H36 N2 O2'
_chemical_formula_weight 432.59
_chemical_name_systematic
; 
 ? 
;
_space_group_IT_number 19
_symmetry_cell_setting orthorhombic
_symmetry_space_group_name_Hall 'P 2ac 2ab'
_symmetry_space_group_name_H-M 'P 21 21 21'
_atom_sites_solution_hydrogens geom
_atom_sites_solution_primary direct
_atom_sites_solution_secondary difmap
_audit_creation_method SHELXL-97
_cell_angle_alpha 90.00
_cell_angle_beta 90.00
_cell_angle_gamma 90.00
_cell_formula_units_Z 4
_cell_length_a 5.9303(3)
_cell_length_b 10.3195(7)
_cell_length_c 39.850(3)
_cell_measurement_reflns_used 8944
_cell_measurement_temperature 150(1)
_cell_measurement_theta_max 25.0
_cell_measurement_theta_min 2.8
_cell_volume 2438.7(3)
_computing_cell_refinement 'Denzo-SMN (Otwinowski & Minor, 1997)'
_computing_data_collection 'Collect (Nonius B.V., 1997-2002)'
_computing_data_reduction Denzo-SMN
_computing_molecular_graphics 'SHELXTL V6.1'
_computing_publication_material 'SHELXTL V6.1'
_computing_structure_refinement 'SHELXTL V6.1(Sheldrick, 2001)'
_computing_structure_solution 'SIR-92 (Altomare et al., 1994)'
_diffrn_ambient_temperature 150(2)
_diffrn_detector_area_resol_mean 9
_diffrn_measured_fraction_theta_full 0.969
_diffrn_measured_fraction_theta_max 0.969
_diffrn_measurement_device_type 'Bruker-Nonius KappaCCD'
_diffrn_measurement_method '\f scans and \w scans with \k offsets''
_diffrn_radiation_monochromator graphite
_diffrn_radiation_source 'fine-focus sealed tube'
_diffrn_radiation_type MoK\a
_diffrn_radiation_wavelength 0.71073
_diffrn_reflns_av_R_equivalents 0.0986
_diffrn_reflns_av_sigmaI/netI 0.0736
_diffrn_reflns_limit_h_max 7
_diffrn_reflns_limit_h_min -7
_diffrn_reflns_limit_k_max 12
_diffrn_reflns_limit_k_min -11
_diffrn_reflns_limit_l_max 47
_diffrn_reflns_limit_l_min -46
_diffrn_reflns_number 8944
_diffrn_reflns_theta_full 25.00
_diffrn_reflns_theta_max 25.00
_diffrn_reflns_theta_min 2.84
_diffrn_standards_number 0
_exptl_absorpt_coefficient_mu 0.074
_exptl_absorpt_correction_T_max 1.019
_exptl_absorpt_correction_T_min 0.520
_exptl_absorpt_correction_type multi-scan
_exptl_absorpt_process_details
; 
multi-scan from symmetry-related measurements 
 Sortav (Blessing 1995) 
;
_exptl_crystal_colour 'pale yellow'
_exptl_crystal_density_diffrn 1.178
_exptl_crystal_density_method 'not measured'
_exptl_crystal_description needle
_exptl_crystal_F_000 936
_exptl_crystal_size_max 0.30
_exptl_crystal_size_mid 0.10
_exptl_crystal_size_min 0.06
_refine_diff_density_max 0.184
_refine_diff_density_min -0.232
_refine_diff_density_rms 0.046
_refine_ls_extinction_coef 0.010(3)
_refine_ls_extinction_expression Fc^*^=kFc[1+0.001xFc^2^\l^3^/sin(2\q)]^-1/4^
_refine_ls_extinction_method SHELXL
_refine_ls_goodness_of_fit_ref 1.043
_refine_ls_hydrogen_treatment mixed
_refine_ls_matrix_type full
_refine_ls_number_parameters 298
_refine_ls_number_reflns 2441
_refine_ls_number_restraints 0
_refine_ls_restrained_S_all 1.043
_refine_ls_R_factor_all 0.0799
_refine_ls_R_factor_gt 0.0514
_refine_ls_shift/su_max 0.001
_refine_ls_shift/su_mean 0.000
_refine_ls_structure_factor_coef Fsqd
_refine_ls_weighting_details 'calc w=1/[\s^2^(Fo^2^)+(0.0800P)^2^] where P=(Fo^2^+2Fc^2^)/3'
_refine_ls_weighting_scheme calc
_refine_ls_wR_factor_gt 0.1223
_refine_ls_wR_factor_ref 0.1411
_reflns_number_gt 1810
_reflns_number_total 2441
_reflns_threshold_expression I>2\s(I)
_cod_data_source_file ol802496r_si_002.cif
_cod_data_source_block k06151
_cod_depositor_comments
;
The following automatic conversions were performed:

'_symmetry_cell_setting' value 'Orthorhombic' changed to
'orthorhombic' according to
/home/saulius/struct/CIF-dictionaries/cif_core.dic dictionary named
'cif_core.dic' version 2.4.2 from 2011-04-26.

Automatic conversion script
Id: cif_fix_values 1715 2011-07-08 13:25:40Z adriana 
;
_cod_database_code 1503739

loop_
_symmetry_equiv_pos_as_xyz
'x, y, z'
'-x+1/2, -y, z+1/2'
'x+1/2, -y+1/2, -z'
'-x, y+1/2, -z+1/2'

loop_
_atom_site_label
_atom_site_type_symbol
_atom_site_fract_x
_atom_site_fract_y
_atom_site_fract_z
_atom_site_U_iso_or_equiv
_atom_site_adp_type
_atom_site_occupancy
_atom_site_symmetry_multiplicity
_atom_site_calc_flag
_atom_site_refinement_flags
O1 O 0.2360(5) 0.4184(3) 0.12047(7) 0.0493(7) Uani 1 1 d .
O2 O 0.9865(5) 0.9296(3) 0.05747(7) 0.0450(7) Uani 1 1 d .
N1 N 0.5756(5) 0.5753(3) 0.12598(8) 0.0362(7) Uani 1 1 d .
N2 N 0.6883(5) 0.8321(3) 0.09813(7) 0.0339(7) Uani 1 1 d .
C1 C 0.6946(6) 0.6764(3) 0.14474(9) 0.0348(8) Uani 1 1 d .
H1A H 0.8593 0.6698 0.1396 0.042 Uiso 1 1 calc R
C2 C 0.6083(6) 0.8103(3) 0.13254(9) 0.0346(8) Uani 1 1 d .
H2A H 0.4397 0.8088 0.1323 0.042 Uiso 1 1 calc R
C3 C 0.6817(6) 0.5064(3) 0.10439(9) 0.0353(9) Uani 1 1 d .
H3A H 0.8344 0.5264 0.0994 0.042 Uiso 1 1 calc R
C4 C 0.5744(6) 0.3987(3) 0.08745(9) 0.0353(9) Uani 1 1 d .
C5 C 0.6874(7) 0.3336(3) 0.06157(10) 0.0452(10) Uani 1 1 d .
H5A H 0.8345 0.3606 0.0552 0.054 Uiso 1 1 calc R
C6 C 0.5872(9) 0.2302(4) 0.04506(11) 0.0567(12) Uani 1 1 d .
H6A H 0.6626 0.1889 0.0270 0.068 Uiso 1 1 calc R
C7 C 0.3776(8) 0.1879(4) 0.05510(12) 0.0564(12) Uani 1 1 d .
H7A H 0.3119 0.1150 0.0443 0.068 Uiso 1 1 calc R
C8 C 0.2619(8) 0.2488(3) 0.08031(12) 0.0493(11) Uani 1 1 d .
H8A H 0.1173 0.2184 0.0869 0.059 Uiso 1 1 calc R
C9 C 0.3577(7) 0.3559(3) 0.09638(11) 0.0418(10) Uani 1 1 d .
C10 C 0.5480(6) 0.8316(3) 0.07388(9) 0.0346(8) Uani 1 1 d .
H10A H 0.3960 0.8074 0.0781 0.042 Uiso 1 1 calc R
C11 C 0.6150(6) 0.8674(3) 0.03980(10) 0.0343(8) Uani 1 1 d .
C12 C 0.4572(6) 0.8579(3) 0.01368(9) 0.0369(9) Uani 1 1 d .
H12A H 0.3119 0.8231 0.0181 0.044 Uiso 1 1 calc R
C13 C 0.5101(7) 0.8986(3) -0.01846(10) 0.0437(9) Uani 1 1 d .
H13A H 0.4029 0.8906 -0.0360 0.052 Uiso 1 1 calc R
C14 C 0.7216(7) 0.9512(3) -0.02478(10) 0.0450(10) Uani 1 1 d .
H14A H 0.7582 0.9798 -0.0468 0.054 Uiso 1 1 calc R
C15 C 0.8797(7) 0.9625(3) 0.00071(10) 0.0427(10) Uani 1 1 d .
H15A H 1.0233 0.9994 -0.0038 0.051 Uiso 1 1 calc R
C16 C 0.8271(6) 0.9194(3) 0.03288(9) 0.0362(9) Uani 1 1 d .
C17 C 0.6866(6) 0.9251(3) 0.15437(9) 0.0363(9) Uani 1 1 d .
H17A H 0.6211 0.9121 0.1772 0.044 Uiso 1 1 calc R
C18 C 0.5942(7) 1.0542(3) 0.14100(10) 0.0412(9) Uani 1 1 d .
H18A H 0.6601 1.0721 0.1187 0.049 Uiso 1 1 calc R
H18B H 0.4286 1.0479 0.1384 0.049 Uiso 1 1 calc R
C19 C 0.6513(7) 1.1653(3) 0.16497(10) 0.0473(10) Uani 1 1 d .
H19A H 0.5964 1.2480 0.1554 0.057 Uiso 1 1 calc R
H19B H 0.5735 1.1514 0.1866 0.057 Uiso 1 1 calc R
C20 C 0.9041(7) 1.1745(4) 0.17096(11) 0.0526(11) Uani 1 1 d .
H20A H 0.9345 1.2417 0.1881 0.063 Uiso 1 1 calc R
H20B H 0.9798 1.2010 0.1499 0.063 Uiso 1 1 calc R
C21 C 1.0017(7) 1.0453(3) 0.18274(10) 0.0461(10) Uani 1 1 d .
H21A H 0.9418 1.0247 0.2053 0.055 Uiso 1 1 calc R
H21B H 1.1677 1.0528 0.1845 0.055 Uiso 1 1 calc R
C22 C 0.9427(6) 0.9354(3) 0.15859(10) 0.0431(10) Uani 1 1 d .
H22A H 1.0027 0.8526 0.1674 0.052 Uiso 1 1 calc R
H22B H 1.0136 0.9519 0.1365 0.052 Uiso 1 1 calc R
C23 C 0.6603(6) 0.6516(3) 0.18258(9) 0.0380(9) Uani 1 1 d .
H23A H 0.7469 0.7198 0.1949 0.046 Uiso 1 1 calc R
C24 C 0.4157(7) 0.6614(4) 0.19402(10) 0.0458(10) Uani 1 1 d .
H24A H 0.3225 0.6000 0.1809 0.055 Uiso 1 1 calc R
H24B H 0.3591 0.7501 0.1896 0.055 Uiso 1 1 calc R
C25 C 0.3916(8) 0.6311(4) 0.23138(10) 0.0506(11) Uani 1 1 d .
H25A H 0.4706 0.6985 0.2446 0.061 Uiso 1 1 calc R
H25B H 0.2300 0.6334 0.2376 0.061 Uiso 1 1 calc R
C26 C 0.4886(9) 0.4987(4) 0.24005(11) 0.0563(11) Uani 1 1 d .
H26A H 0.4752 0.4833 0.2645 0.068 Uiso 1 1 calc R
H26B H 0.4027 0.4303 0.2282 0.068 Uiso 1 1 calc R
C27 C 0.7346(8) 0.4928(4) 0.22975(11) 0.0530(12) Uani 1 1 d .
H27A H 0.7956 0.4057 0.2349 0.064 Uiso 1 1 calc R
H27B H 0.8218 0.5571 0.2428 0.064 Uiso 1 1 calc R
C28 C 0.7619(7) 0.5205(3) 0.19238(10) 0.0429(10) Uani 1 1 d .
H28A H 0.6872 0.4510 0.1793 0.051 Uiso 1 1 calc R
H28B H 0.9243 0.5198 0.1866 0.051 Uiso 1 1 calc R
H1O H 0.346(7) 0.497(4) 0.1264(12) 0.068(14) Uiso 1 1 d .
H2O H 0.903(8) 0.888(5) 0.0733(15) 0.087(18) Uiso 1 1 d .

loop_
_atom_site_aniso_label
_atom_site_aniso_U_11
_atom_site_aniso_U_22
_atom_site_aniso_U_33
_atom_site_aniso_U_23
_atom_site_aniso_U_13
_atom_site_aniso_U_12
O1 0.0452(16) 0.0523(15) 0.0506(18) 0.0001(14) 0.0017(14) -0.0060(14)
O2 0.0414(15) 0.0546(16) 0.0389(16) 0.0020(13) -0.0017(14) -0.0072(13)
N1 0.0418(18) 0.0319(15) 0.0350(18) 0.0006(13) -0.0014(15) -0.0018(13)
N2 0.0411(18) 0.0344(14) 0.0262(16) 0.0011(13) 0.0002(15) -0.0006(13)
C1 0.039(2) 0.0355(17) 0.030(2) 0.0034(15) 0.0023(17) 0.0010(16)
C2 0.0383(19) 0.0322(17) 0.033(2) 0.0012(15) -0.0008(17) -0.0013(15)
C3 0.039(2) 0.0329(17) 0.035(2) 0.0055(16) 0.0005(18) 0.0034(16)
C4 0.041(2) 0.0307(17) 0.034(2) 0.0032(15) -0.0053(18) 0.0018(16)
C5 0.056(2) 0.0354(18) 0.044(2) -0.0011(18) -0.004(2) 0.0061(18)
C6 0.087(3) 0.040(2) 0.043(3) -0.0071(19) -0.007(3) 0.012(2)
C7 0.075(3) 0.036(2) 0.058(3) -0.004(2) -0.026(3) -0.002(2)
C8 0.056(3) 0.0355(19) 0.056(3) 0.0090(19) -0.018(2) -0.0033(18)
C9 0.052(3) 0.0365(19) 0.037(2) 0.0063(17) -0.011(2) -0.0001(18)
C10 0.038(2) 0.0328(17) 0.033(2) 0.0015(15) 0.0025(18) -0.0040(15)
C11 0.041(2) 0.0309(16) 0.031(2) -0.0013(15) 0.0016(18) -0.0003(15)
C12 0.039(2) 0.0370(18) 0.034(2) 0.0016(16) 0.0027(18) -0.0004(16)
C13 0.053(2) 0.047(2) 0.031(2) 0.0066(17) -0.001(2) 0.006(2)
C14 0.054(3) 0.049(2) 0.032(2) 0.0088(18) 0.008(2) 0.0093(19)
C15 0.047(2) 0.0384(18) 0.043(2) 0.0061(17) 0.007(2) -0.0015(17)
C16 0.040(2) 0.0339(17) 0.035(2) 0.0002(16) -0.0002(18) -0.0017(16)
C17 0.048(2) 0.0343(17) 0.0267(19) -0.0004(15) 0.0022(18) 0.0010(17)
C18 0.052(2) 0.0341(17) 0.037(2) -0.0009(17) -0.005(2) 0.0025(16)
C19 0.071(3) 0.0313(17) 0.040(2) -0.0004(17) -0.003(2) 0.0032(18)
C20 0.074(3) 0.0409(19) 0.043(2) -0.0081(19) 0.000(2) -0.016(2)
C21 0.050(2) 0.051(2) 0.037(2) -0.0062(18) -0.002(2) -0.0091(19)
C22 0.049(2) 0.043(2) 0.037(2) -0.0025(18) -0.0026(19) 0.0006(17)
C23 0.050(2) 0.0334(17) 0.031(2) 0.0003(15) 0.0020(19) -0.0007(16)
C24 0.054(2) 0.046(2) 0.037(2) 0.0079(19) 0.004(2) -0.0013(19)
C25 0.066(3) 0.051(2) 0.034(2) 0.0042(18) 0.013(2) 0.000(2)
C26 0.082(3) 0.049(2) 0.038(2) 0.0088(19) 0.006(2) -0.003(2)
C27 0.077(3) 0.0405(19) 0.042(3) 0.0090(19) -0.007(2) 0.003(2)
C28 0.053(2) 0.0399(19) 0.035(2) 0.0064(17) -0.0024(18) -0.0006(17)

loop_
_atom_type_symbol
_atom_type_description
_atom_type_scat_dispersion_real
_atom_type_scat_dispersion_imag
_atom_type_scat_source
C C 0.0033 0.0016 'International Tables Vol C Tables 4.2.6.8 and 6.1.1.4'
H H 0.0000 0.0000 'International Tables Vol C Tables 4.2.6.8 and 6.1.1.4'
N N 0.0061 0.0033 'International Tables Vol C Tables 4.2.6.8 and 6.1.1.4'
O O 0.0106 0.0060 'International Tables Vol C Tables 4.2.6.8 and 6.1.1.4'

loop_
_geom_angle_atom_site_label_1
_geom_angle_atom_site_label_2
_geom_angle_atom_site_label_3
_geom_angle
C3 N1 C1 120.1(3)
C10 N2 C2 119.8(3)
N1 C1 C23 108.5(3)
N1 C1 C2 108.4(3)
C23 C1 C2 114.2(3)
N2 C2 C17 108.2(3)
N2 C2 C1 108.8(3)
C17 C2 C1 114.1(3)
N1 C3 C4 121.5(3)
C5 C4 C9 118.2(3)
C5 C4 C3 120.1(3)
C9 C4 C3 121.7(4)
C6 C5 C4 120.9(4)
C7 C6 C5 119.5(4)
C8 C7 C6 121.3(4)
C7 C8 C9 119.7(4)
O1 C9 C8 118.8(4)
O1 C9 C4 120.9(3)
C8 C9 C4 120.3(4)
N2 C10 C11 121.7(3)
C16 C11 C12 118.8(3)
C16 C11 C10 121.7(3)
C12 C11 C10 119.4(3)
C13 C12 C11 120.9(4)
C12 C13 C14 119.4(4)
C15 C14 C13 120.6(4)
C14 C15 C16 119.7(4)
O2 C16 C15 118.7(3)
O2 C16 C11 120.8(3)
C15 C16 C11 120.5(4)
C22 C17 C18 109.4(3)
C22 C17 C2 114.5(3)
C18 C17 C2 111.3(3)
C19 C18 C17 110.8(3)
C20 C19 C18 111.2(3)
C19 C20 C21 111.6(3)
C20 C21 C22 111.6(3)
C21 C22 C17 110.3(3)
C24 C23 C28 110.9(3)
C24 C23 C1 114.0(3)
C28 C23 C1 110.1(3)
C23 C24 C25 111.5(3)
C26 C25 C24 111.7(3)
C27 C26 C25 109.8(3)
C26 C27 C28 111.0(4)
C27 C28 C23 111.9(3)

loop_
_geom_bond_atom_site_label_1
_geom_bond_atom_site_label_2
_geom_bond_distance
O1 C9 1.364(5)
O2 C16 1.366(4)
N1 C3 1.282(5)
N1 C1 1.464(4)
N2 C10 1.275(4)
N2 C2 1.468(4)
C1 C23 1.543(5)
C1 C2 1.552(4)
C2 C17 1.541(5)
C3 C4 1.447(5)
C4 C5 1.402(5)
C4 C9 1.405(5)
C5 C6 1.387(5)
C6 C7 1.377(6)
C7 C8 1.369(6)
C8 C9 1.398(5)
C10 C11 1.462(5)
C11 C16 1.395(5)
C11 C12 1.403(5)
C12 C13 1.384(5)
C13 C14 1.390(6)
C14 C15 1.387(6)
C15 C16 1.392(5)
C17 C22 1.532(5)
C17 C18 1.535(5)
C18 C19 1.531(5)
C19 C20 1.521(5)
C20 C21 1.527(5)
C21 C22 1.528(5)
C23 C24 1.524(5)
C23 C28 1.532(5)
C24 C25 1.528(5)
C25 C26 1.522(5)
C26 C27 1.517(7)
C27 C28 1.525(5)

loop_
_geom_hbond_atom_site_label_D
_geom_hbond_atom_site_label_H
_geom_hbond_atom_site_label_A
_geom_hbond_distance_DH
_geom_hbond_distance_HA
_geom_hbond_distance_DA
_geom_hbond_angle_DHA
O1 H1O N1 1.07(5) 1.58(5) 2.593(4) 156(4)
O2 H2O N2 0.91(5) 1.71(5) 2.602(4) 165(5)
